data_4501805
loop_
_publ_author_name
'Kavuru, Padmini'
'Aboarayes, Dalia'
'Arora, Kapildev K.'
'Clarke, Heather D.'
'Kennedy, Alyssa'
'Marshall, Lissette'
'Ong, Tien Teng'
'Perman, Jason'
'Pujari, Twarita'
'Wojtas, \/Lukasz'
'Zaworotko, Michael J.'

_publ_section_title
;
 Hierarchy of Supramolecular Synthons: Persistent Hydrogen Bonds Between
 Carboxylates and Weakly Acidic Hydroxyl Moieties in Cocrystals of
 Zwitterions
;
_journal_coden_ASTM CGDEFU
_journal_issue 8
_journal_name_full 'Crystal Growth & Design'
_journal_page_first 3568
_journal_page_last 3584
_journal_paper_doi 10.1021/cg100484a
_journal_volume 10
_journal_year 2010
_chemical_absolute_configuration unk
_chemical_formula_moiety 'C16 H14 O6, C6 H5 N O2'
_chemical_formula_sum 'C22 H19 N O8'
_chemical_formula_weight 425.38
_space_group_IT_number 19
_symmetry_cell_setting orthorhombic
_symmetry_space_group_name_Hall 'P 2ac 2ab'
_symmetry_space_group_name_H-M 'P 21 21 21'
_atom_sites_solution_hydrogens geom
_atom_sites_solution_primary direct
_atom_sites_solution_secondary difmap
_audit_creation_method SHELXL-97
_cell_angle_alpha 90.00
_cell_angle_beta 90.00
_cell_angle_gamma 90.00
_cell_formula_units_Z 4
_cell_length_a 6.434(3)
_cell_length_b 12.378(5)
_cell_length_c 23.510(9)
_cell_measurement_temperature 100(2)
_cell_volume 1872.3(14)
_computing_cell_refinement 'SAINT (Bruker, 2002)'
_computing_data_collection 'SMART (Bruker, 2002)'
_computing_data_reduction 'SAINT (Bruker, 2002)'
_computing_publication_material 'SHELXL-97 (Sheldrick, 1997)'
_computing_structure_refinement 'SHELXL-97 (Sheldrick, 1997)'
_computing_structure_solution 'SHELXS-97 (Sheldrick, 1990)'
_diffrn_ambient_temperature 100(2)
_diffrn_measured_fraction_theta_full 0.998
_diffrn_measured_fraction_theta_max 0.998
_diffrn_measurement_device_type 'BRUKER SMART APEXII CCD'
_diffrn_measurement_method 'omega scans'
_diffrn_radiation_monochromator graphite
_diffrn_radiation_source 'fine-focus sealed tube'
_diffrn_radiation_type MoK\a
_diffrn_radiation_wavelength 0.71073
_diffrn_reflns_av_R_equivalents 0.0659
_diffrn_reflns_av_sigmaI/netI 0.0471
_diffrn_reflns_limit_h_max 7
_diffrn_reflns_limit_h_min -3
_diffrn_reflns_limit_k_max 14
_diffrn_reflns_limit_k_min -13
_diffrn_reflns_limit_l_max 27
_diffrn_reflns_limit_l_min -27
_diffrn_reflns_number 9473
_diffrn_reflns_theta_full 25.01
_diffrn_reflns_theta_max 25.01
_diffrn_reflns_theta_min 1.86
_exptl_absorpt_coefficient_mu 0.116
_exptl_absorpt_correction_T_max 0.9942
_exptl_absorpt_correction_T_min 0.9885
_exptl_absorpt_correction_type multi-scan
_exptl_absorpt_process_details 'SADABS; (Sheldrick, 2003)'
_exptl_crystal_colour colourless
_exptl_crystal_density_diffrn 1.509
_exptl_crystal_density_method 'not measured'
_exptl_crystal_description plate
_exptl_crystal_F_000 888
_exptl_crystal_size_max 0.10
_exptl_crystal_size_mid 0.05
_exptl_crystal_size_min 0.05
_refine_diff_density_max 0.196
_refine_diff_density_min -0.190
_refine_diff_density_rms 0.047
_refine_ls_extinction_method none
_refine_ls_goodness_of_fit_ref 1.063
_refine_ls_hydrogen_treatment mixed
_refine_ls_matrix_type full
_refine_ls_number_parameters 287
_refine_ls_number_reflns 1928
_refine_ls_number_restraints 1
_refine_ls_restrained_S_all 1.063
_refine_ls_R_factor_all 0.0584
_refine_ls_R_factor_gt 0.0452
_refine_ls_shift/su_max 0.000
_refine_ls_shift/su_mean 0.000
_refine_ls_structure_factor_coef Fsqd
_refine_ls_weighting_details 'calc w=1/[\s^2^(Fo^2^)+(0.0501P)^2^+0.1926P] where P=(Fo^2^+2Fc^2^)/3'
_refine_ls_weighting_scheme calc
_refine_ls_wR_factor_gt 0.0973
_refine_ls_wR_factor_ref 0.1030
_reflns_number_gt 1615
_reflns_number_total 1928
_reflns_threshold_expression >2sigma(I)
_cod_data_source_file cg100484a_si_014.cif
_cod_data_source_block HESNAC-Form_I
_cod_original_cell_volume 1872.4(13)
_cod_original_sg_symbol_H-M P212121
_cod_database_code 4501805

loop_
_symmetry_equiv_pos_as_xyz
'x, y, z'
'-x+1/2, -y, z+1/2'
'-x, y+1/2, -z+1/2'
'x+1/2, -y+1/2, -z'

loop_
_atom_site_label
_atom_site_type_symbol
_atom_site_fract_x
_atom_site_fract_y
_atom_site_fract_z
_atom_site_U_iso_or_equiv
_atom_site_adp_type
_atom_site_occupancy
_atom_site_symmetry_multiplicity
_atom_site_calc_flag
_atom_site_refinement_flags
O10 O 0.6667(4) 0.09340(19) 0.89970(10) 0.0244(6) Uani 1 1 d .
O14 O 0.2631(4) -0.35938(19) 0.92725(10) 0.0260(6) Uani 1 1 d .
C10 C 0.6286(6) 0.2865(3) 0.90720(14) 0.0226(8) Uani 1 1 d .
O12 O 0.6086(4) 0.48039(19) 0.90837(12) 0.0304(7) Uani 1 1 d .
H131 H 0.4965 0.4635 0.9244 0.036 Uiso 1 1 calc R
O15 O 0.6213(4) -0.2930(2) 0.88180(12) 0.0314(7) Uani 1 1 d .
H15 H 0.5791 -0.3553 0.8900 0.038 Uiso 1 1 calc R
O13 O 0.3422(4) 0.35500(19) 0.95963(10) 0.0286(7) Uani 1 1 d .
O11 O 1.2015(4) 0.3081(2) 0.82785(11) 0.0297(7) Uani 1 1 d .
H1 H 1.2153 0.3672 0.8107 0.036 Uiso 1 1 calc R
C11 C 0.9012(6) 0.3983(3) 0.86630(14) 0.0257(9) Uani 1 1 d .
H11 H 0.9549 0.4673 0.8566 0.031 Uiso 1 1 calc R
C12 C 0.7415(6) 0.1948(3) 0.89025(15) 0.0217(8) Uani 1 1 d .
C13 C 0.9330(6) 0.2028(3) 0.86428(15) 0.0251(9) Uani 1 1 d .
H13 H 1.0091 0.1398 0.8543 0.030 Uiso 1 1 calc R
C19 C 0.4790(6) -0.2181(3) 0.89995(15) 0.0252(9) Uani 1 1 d .
C20 C 0.5267(6) -0.1099(3) 0.89382(14) 0.0237(8) Uani 1 1 d .
H20 H 0.6545 -0.0892 0.8767 0.028 Uiso 1 1 calc R
C16 C 0.4421(5) 0.0875(3) 0.90515(16) 0.0228(8) Uani 1 1 d .
H5 H 0.3785 0.1135 0.8688 0.027 Uiso 1 1 calc R
C21 C 0.3875(6) -0.0307(3) 0.91267(15) 0.0221(8) Uani 1 1 d .
C22 C 0.2008(6) -0.0635(3) 0.93670(15) 0.0240(8) Uani 1 1 d .
H22 H 0.1049 -0.0105 0.9496 0.029 Uiso 1 1 calc R
C17 C 0.3722(6) 0.1614(3) 0.95274(14) 0.0235(8) Uani 1 1 d .
H17A H 0.4332 0.1369 0.9892 0.028 Uiso 1 1 calc R
H17B H 0.2189 0.1587 0.9563 0.028 Uiso 1 1 calc R
C14 C 1.0117(6) 0.3046(3) 0.85314(15) 0.0234(9) Uani 1 1 d .
C23 C 0.2905(6) -0.2503(3) 0.92414(15) 0.0241(9) Uani 1 1 d .
C24 C 0.1512(6) -0.1724(3) 0.94237(15) 0.0249(9) Uani 1 1 d .
H24 H 0.0222 -0.1932 0.9587 0.030 Uiso 1 1 calc R
C15 C 0.7137(6) 0.3888(3) 0.89355(14) 0.0238(9) Uani 1 1 d .
C25 C 0.0797(6) -0.3964(3) 0.95582(17) 0.0335(10) Uani 1 1 d .
H25A H -0.0435 -0.3729 0.9347 0.050 Uiso 1 1 calc R
H25B H 0.0755 -0.3661 0.9943 0.050 Uiso 1 1 calc R
H25C H 0.0817 -0.4754 0.9580 0.050 Uiso 1 1 calc R
C18 C 0.4411(6) 0.2764(3) 0.94024(14) 0.0234(9) Uani 1 1 d .
C1 C 0.2809(6) 0.6772(3) 0.77052(14) 0.0254(9) Uani 1 1 d .
C2 C 0.0779(6) 0.6867(3) 0.79010(15) 0.0308(10) Uani 1 1 d .
H2 H -0.0011 0.6236 0.7979 0.037 Uiso 1 1 calc R
C3 C 0.3903(6) 0.7694(3) 0.75887(15) 0.0276(9) Uani 1 1 d .
H31 H 0.5286 0.7646 0.7450 0.033 Uiso 1 1 calc R
N1 N 0.3027(6) 0.8663(3) 0.76700(13) 0.0311(8) Uani 1 1 d D
H1A H 0.366(6) 0.934(2) 0.7589(15) 0.037 Uiso 1 1 d D
C4 C 0.1078(7) 0.8768(3) 0.78682(15) 0.0313(10) Uani 1 1 d .
H4 H 0.0515 0.9467 0.7929 0.038 Uiso 1 1 calc R
O1 O 0.2648(5) 0.4863(2) 0.77161(13) 0.0448(8) Uani 1 1 d .
C6 C 0.3777(7) 0.5663(4) 0.76255(17) 0.0338(10) Uani 1 1 d .
O2 O 0.5634(4) 0.5641(2) 0.74640(13) 0.0435(8) Uani 1 1 d .
C5 C -0.0098(7) 0.7876(3) 0.79825(16) 0.0343(10) Uani 1 1 d .
H51 H -0.1486 0.7946 0.8115 0.041 Uiso 1 1 calc R

loop_
_atom_site_aniso_label
_atom_site_aniso_U_11
_atom_site_aniso_U_22
_atom_site_aniso_U_33
_atom_site_aniso_U_23
_atom_site_aniso_U_13
_atom_site_aniso_U_12
O10 0.0161(13) 0.0182(14) 0.0390(15) 0.0007(12) 0.0011(12) 0.0026(11)
O14 0.0234(14) 0.0163(14) 0.0382(15) -0.0001(11) 0.0055(12) 0.0006(11)
C10 0.021(2) 0.023(2) 0.0240(18) -0.0038(16) -0.0042(16) 0.0008(17)
O12 0.0268(15) 0.0164(14) 0.0480(17) 0.0019(12) 0.0108(14) 0.0030(13)
O15 0.0250(15) 0.0153(13) 0.0539(17) 0.0022(13) 0.0120(14) 0.0029(13)
O13 0.0309(16) 0.0190(14) 0.0358(15) -0.0041(12) 0.0083(12) 0.0040(13)
O11 0.0209(14) 0.0309(16) 0.0373(15) 0.0042(12) 0.0080(12) 0.0008(13)
C11 0.026(2) 0.025(2) 0.027(2) 0.0044(16) 0.0017(17) -0.0004(19)
C12 0.0202(19) 0.0161(19) 0.029(2) 0.0005(16) -0.0053(17) 0.0001(17)
C13 0.018(2) 0.024(2) 0.034(2) -0.0011(17) -0.0027(16) 0.0058(18)
C19 0.025(2) 0.018(2) 0.032(2) -0.0008(17) 0.0038(17) 0.0039(18)
C20 0.025(2) 0.022(2) 0.024(2) -0.0003(16) 0.0020(17) -0.0006(18)
C16 0.0176(19) 0.019(2) 0.032(2) 0.0021(16) 0.0020(16) 0.0003(16)
C21 0.0204(19) 0.020(2) 0.0259(19) 0.0012(16) -0.0014(17) 0.0019(17)
C22 0.0230(19) 0.0164(19) 0.033(2) -0.0044(16) 0.0010(18) 0.0014(18)
C17 0.020(2) 0.0211(19) 0.029(2) -0.0003(16) 0.0010(17) 0.0022(17)
C14 0.0176(19) 0.027(2) 0.0255(19) 0.0001(17) -0.0003(16) 0.0006(18)
C23 0.026(2) 0.0178(19) 0.028(2) 0.0017(15) 0.0002(17) -0.0018(18)
C24 0.016(2) 0.025(2) 0.033(2) -0.0020(17) 0.0038(17) -0.0006(17)
C15 0.025(2) 0.019(2) 0.027(2) 0.0009(16) 0.0013(18) 0.0022(18)
C25 0.031(2) 0.021(2) 0.048(3) -0.0043(19) 0.013(2) -0.002(2)
C18 0.023(2) 0.026(2) 0.0216(18) -0.0019(16) -0.0060(17) 0.0004(18)
C1 0.027(2) 0.026(2) 0.0228(19) -0.0026(16) -0.0026(16) 0.0001(18)
C2 0.031(2) 0.028(2) 0.033(2) 0.0053(17) 0.0019(19) -0.004(2)
C3 0.023(2) 0.028(2) 0.032(2) -0.0020(17) 0.0002(18) 0.0005(19)
N1 0.038(2) 0.0222(19) 0.0334(19) 0.0033(14) -0.0015(17) -0.0034(17)
C4 0.033(2) 0.029(2) 0.032(2) -0.0020(17) -0.003(2) 0.008(2)
O1 0.049(2) 0.0232(16) 0.063(2) 0.0023(14) -0.0035(17) -0.0102(16)
C6 0.033(3) 0.034(3) 0.034(2) -0.0028(18) -0.004(2) 0.002(2)
O2 0.0319(18) 0.0366(17) 0.062(2) -0.0075(16) 0.0052(16) 0.0055(15)
C5 0.024(2) 0.042(3) 0.036(2) 0.003(2) 0.0048(19) 0.003(2)

loop_
_atom_type_symbol
_atom_type_description
_atom_type_scat_dispersion_real
_atom_type_scat_dispersion_imag
_atom_type_scat_source
C C 0.0033 0.0016 'International Tables Vol C Tables 4.2.6.8 and 6.1.1.4'
H H 0.0000 0.0000 'International Tables Vol C Tables 4.2.6.8 and 6.1.1.4'
N N 0.0061 0.0033 'International Tables Vol C Tables 4.2.6.8 and 6.1.1.4'
O O 0.0106 0.0060 'International Tables Vol C Tables 4.2.6.8 and 6.1.1.4'

loop_
_geom_angle_atom_site_label_1
_geom_angle_atom_site_label_2
_geom_angle_atom_site_label_3
_geom_angle
C12 O10 C16 114.3(3)
C23 O14 C25 116.6(3)
C12 C10 C15 117.2(3)
C12 C10 C18 121.0(3)
C15 C10 C18 121.6(3)
C15 O12 H131 109.5
C19 O15 H15 109.5
C14 O11 H1 109.5
C15 C11 C14 118.8(4)
C15 C11 H11 120.6
C14 C11 H11 120.6
O10 C12 C13 117.0(3)
O10 C12 C10 121.0(3)
C13 C12 C10 122.0(4)
C12 C13 C14 118.4(4)
C12 C13 H13 120.8
C14 C13 H13 120.8
O15 C19 C20 118.3(3)
O15 C19 C23 120.9(3)
C20 C19 C23 120.8(3)
C19 C20 C21 120.3(4)
C19 C20 H20 119.9
C21 C20 H20 119.9
O10 C16 C17 109.3(3)
O10 C16 C21 106.8(3)
C17 C16 C21 115.3(3)
O10 C16 H5 108.4
C17 C16 H5 108.4
C21 C16 H5 108.4
C22 C21 C20 118.5(3)
C22 C21 C16 122.1(3)
C20 C21 C16 119.4(3)
C21 C22 C24 121.4(3)
C21 C22 H22 119.3
C24 C22 H22 119.3
C16 C17 C18 109.6(3)
C16 C17 H17A 109.7
C18 C17 H17A 109.7
C16 C17 H17B 109.7
C18 C17 H17B 109.7
H17A C17 H17B 108.2
O11 C14 C13 116.2(3)
O11 C14 C11 121.9(3)
C13 C14 C11 121.9(3)
O14 C23 C24 126.1(3)
O14 C23 C19 114.6(3)
C24 C23 C19 119.3(3)
C23 C24 C22 119.8(3)
C23 C24 H24 120.1
C22 C24 H24 120.1
O12 C15 C11 118.9(3)
O12 C15 C10 119.5(3)
C11 C15 C10 121.5(3)
O14 C25 H25A 109.5
O14 C25 H25B 109.5
H25A C25 H25B 109.5
O14 C25 H25C 109.5
H25A C25 H25C 109.5
H25B C25 H25C 109.5
O13 C18 C10 123.7(3)
O13 C18 C17 120.7(3)
C10 C18 C17 115.5(3)
C3 C1 C2 118.6(4)
C3 C1 C6 121.2(4)
C2 C1 C6 120.2(4)
C5 C2 C1 120.4(4)
C5 C2 H2 119.8
C1 C2 H2 119.8
N1 C3 C1 120.1(4)
N1 C3 H31 119.9
C1 C3 H31 119.9
C3 N1 C4 121.9(4)
C3 N1 H1A 125(3)
C4 N1 H1A 113(2)
N1 C4 C5 120.5(4)
N1 C4 H4 119.8
C5 C4 H4 119.8
O1 C6 O2 126.2(4)
O1 C6 C1 117.2(4)
O2 C6 C1 116.6(4)
C4 C5 C2 118.5(4)
C4 C5 H51 120.8
C2 C5 H51 120.8

loop_
_geom_bond_atom_site_label_1
_geom_bond_atom_site_label_2
_geom_bond_distance
O10 C12 1.363(4)
O10 C16 1.453(4)
O14 C23 1.363(4)
O14 C25 1.433(4)
C10 C12 1.405(5)
C10 C15 1.416(5)
C10 C18 1.441(5)
O12 C15 1.365(4)
O12 H131 0.8400
O15 C19 1.371(4)
O15 H15 0.8400
O13 C18 1.249(4)
O11 C14 1.359(4)
O11 H1 0.8400
C11 C15 1.371(5)
C11 C14 1.395(5)
C11 H11 0.9500
C12 C13 1.378(5)
C13 C14 1.383(5)
C13 H13 0.9500
C19 C20 1.382(5)
C19 C23 1.397(5)
C20 C21 1.400(5)
C20 H20 0.9500
C16 C17 1.513(5)
C16 C21 1.515(5)
C16 H5 1.0000
C21 C22 1.388(5)
C22 C24 1.391(5)
C22 H22 0.9500
C17 C18 1.520(5)
C17 H17A 0.9900
C17 H17B 0.9900
C23 C24 1.385(5)
C24 H24 0.9500
C25 H25A 0.9800
C25 H25B 0.9800
C25 H25C 0.9800
C1 C3 1.368(5)
C1 C2 1.390(5)
C1 C6 1.519(6)
C2 C5 1.383(5)
C2 H2 0.9500
C3 N1 1.339(5)
C3 H31 0.9500
N1 C4 1.344(5)
N1 H1A 0.95(2)
C4 C5 1.365(6)
C4 H4 0.9500
O1 C6 1.246(5)
C6 O2 1.254(5)
C5 H51 0.9500

loop_
_geom_hbond_atom_site_label_D
_geom_hbond_atom_site_label_H
_geom_hbond_atom_site_label_A
_geom_hbond_distance_DH
_geom_hbond_distance_HA
_geom_hbond_distance_DA
_geom_hbond_angle_DHA
_geom_hbond_site_symmetry_A
O12 H131 O13 0.84 1.86 2.608(4) 146.7 .
O15 H15 O12 0.84 2.09 2.875(4) 155.8 1_545
O15 H15 O14 0.84 2.21 2.670(4) 114.1 .
O11 H1 O1 0.84 1.77 2.603(4) 174.8 1_655
N1 H1A O2 0.95(2) 1.68(2) 2.615(4) 168(4) 3_656
